data_1576963
loop_
_publ_author_name
'Phan, Son N. T.'
'Dang, Vinh Q.'
'Teets, Thomas S.'

_publ_section_title
;
 On-complex three-component cascade reactions involving phosphorescent
 cyclometalated Ir(iii) chloro-isocyanide complexes, nitriles, and
 propylamine.
;
_journal_issue 19
_journal_name_full 'Chemical science'
_journal_page_first 9591
_journal_page_last 9599
_journal_paper_doi 10.1039/d6sc00822d
_journal_volume 17
_journal_year 2026
_chemical_formula_moiety 'C38 H37 F4 Ir N5, F6 P'
_chemical_formula_sum 'C38 H37 F10 Ir N5 P'
_chemical_formula_weight 976.89
_space_group_crystal_system monoclinic
_space_group_IT_number 14
_space_group_name_Hall '-P 2yn'
_space_group_name_H-M_alt 'P 1 21/n 1'
_atom_sites_solution_hydrogens mixed
_audit_creation_date 2025-11-14
_audit_creation_method
; 
Olex2 1.5 
(compiled 2025.07.13 svn.rb7424aed for OlexSys, GUI svn.r7314) 
;
_audit_update_record
;
2025-12-24 deposited with the CCDC.	2026-03-19 downloaded from the CCDC.
;
_cell_angle_alpha 90
_cell_angle_beta 103.924(2)
_cell_angle_gamma 90
_cell_formula_units_Z 4
_cell_length_a 12.3528(17)
_cell_length_b 20.663(3)
_cell_length_c 15.486(2)
_cell_measurement_reflns_used 6328
_cell_measurement_temperature 150.00
_cell_measurement_theta_max 27.21
_cell_measurement_theta_min 3.00
_cell_volume 3836.6(9)
_computing_cell_refinement 'Bruker SAINT'
_computing_data_collection 'Bruker APEX2'
_computing_data_reduction 'Bruker SAINT'
_computing_molecular_graphics 'Olex2 1.5 (Dolomanov et al., 2009)'
_computing_publication_material 'Olex2 1.5 (Dolomanov et al., 2009)'
_computing_structure_refinement 'SHELXL 2019/3 (Sheldrick, 2015)'
_computing_structure_solution 'SHELXT 2018/2 (Sheldrick, 2018)'
_diffrn_ambient_temperature 150.00
_diffrn_measured_fraction_theta_full 0.998
_diffrn_measured_fraction_theta_max 0.998
_diffrn_measurement_device_type 'Bruker APEX-II CCD'
_diffrn_measurement_method '\f and \w scans'
_diffrn_radiation_type MoK\a
_diffrn_radiation_wavelength 0.71073
_diffrn_reflns_av_R_equivalents 0.0371
_diffrn_reflns_av_unetI/netI 0.0511
_diffrn_reflns_Laue_measured_fraction_full 0.998
_diffrn_reflns_Laue_measured_fraction_max 0.998
_diffrn_reflns_limit_h_max 15
_diffrn_reflns_limit_h_min -13
_diffrn_reflns_limit_k_max 18
_diffrn_reflns_limit_k_min -26
_diffrn_reflns_limit_l_max 19
_diffrn_reflns_limit_l_min -20
_diffrn_reflns_number 21356
_diffrn_reflns_point_group_measured_fraction_full 0.998
_diffrn_reflns_point_group_measured_fraction_max 0.998
_diffrn_reflns_theta_full 25.242
_diffrn_reflns_theta_max 27.394
_diffrn_reflns_theta_min 2.998
_diffrn_source_current 30.0
_diffrn_source_power 1.5
_diffrn_source_voltage 50.0
_diffrn_standards_number 0
_exptl_absorpt_coefficient_mu 3.605
_exptl_absorpt_correction_T_max 0.7456
_exptl_absorpt_correction_T_min 0.5734
_exptl_absorpt_correction_type multi-scan
_exptl_absorpt_process_details
; 
SADABS-2016/2 (Bruker,2016/2) was used for absorption correction. 
wR2(int) was 0.0716 before and 0.0321 after correction. 
The Ratio of minimum to maximum transmission is 0.7690. 
The \l/2 correction factor is Not present. 
;
_exptl_crystal_colour yellow
_exptl_crystal_colour_primary yellow
_exptl_crystal_density_diffrn 1.691
_exptl_crystal_description plate
_exptl_crystal_F_000 1928
_exptl_crystal_size_max 0.24
_exptl_crystal_size_mid 0.14
_exptl_crystal_size_min 0.02
_refine_diff_density_max 0.818
_refine_diff_density_min -0.601
_refine_diff_density_rms 0.104
_refine_ls_extinction_method none
_refine_ls_goodness_of_fit_ref 0.966
_refine_ls_hydrogen_treatment mixed
_refine_ls_matrix_type full
_refine_ls_number_parameters 504
_refine_ls_number_reflns 8700
_refine_ls_number_restraints 1
_refine_ls_restrained_S_all 0.966
_refine_ls_R_factor_all 0.0459
_refine_ls_R_factor_gt 0.0290
_refine_ls_shift/su_max 0.003
_refine_ls_shift/su_mean 0.000
_refine_ls_structure_factor_coef Fsqd
_refine_ls_weighting_details 'w=1/[\s^2^(Fo^2^)+(0.0236P)^2^] where P=(Fo^2^+2Fc^2^)/3'
_refine_ls_weighting_scheme calc
_refine_ls_wR_factor_gt 0.0535
_refine_ls_wR_factor_ref 0.0577
_reflns_Friedel_coverage 0.000
_reflns_number_gt 6801
_reflns_number_total 8700
_reflns_threshold_expression 'I > 2\s(I)'
_cod_data_source_file d6sc00822d2.cif
_cod_data_source_block ts37_a
_cod_depositor_comments 'Adding full bibliography for 1576959--1576965.cif.'
_cod_original_cell_volume 3836.7(9)
_cod_database_code 1576963
_shelx_shelxl_version_number 2019/3
_shelx_space_group_comment
; 
The symmetry employed for this shelxl refinement is uniquely defined 
by the following loop, which should always be used as a source of 
symmetry information in preference to the above space-group names. 
They are only intended as comments. 
;
_shelx_estimated_absorpt_t_max 0.931
_shelx_estimated_absorpt_t_min 0.478
_olex2_refinement_description
; 
1. Fixed Uiso 
 At 1.2 times of: 
  All C(H) groups, All C(H,H) groups, All N(H) groups 
 At 1.5 times of: 
  All C(H,H,H) groups 
2. Restrained distances 
 N3-H3 
 0.88 with sigma of 0.02 
3.a Secondary CH2 refined with riding coordinates: 
 C4(H4A,H4B), C5(H5A,H5B), C7(H7A,H7B), C8(H8A,H8B) 
3.b Aromatic/amide H refined with riding coordinates: 
 N1(H1), C13(H13), C14(H14), C15(H15), C21(H21), C22(H22), C23(H23), C24(H24), 
 C34(H34), C36(H36), C41(H41), C42(H42), C43(H43), C44(H44), C54(H54), C56(H56) 
3.c Idealised Me refined as rotating group: 
 C6(H6A,H6B,H6C), C9(H9A,H9B,H9C), C17(H17A,H17B,H17C), C18(H18A,H18B,H18C) 
;
_olex2_submission_special_instructions 'No special instructions were received'

loop_
_space_group_symop_operation_xyz
'x, y, z'
'-x+1/2, y+1/2, -z+1/2'
'-x, -y, -z'
'x-1/2, -y-1/2, z-1/2'

loop_
_atom_site_label
_atom_site_type_symbol
_atom_site_fract_x
_atom_site_fract_y
_atom_site_fract_z
_atom_site_U_iso_or_equiv
_atom_site_adp_type
_atom_site_occupancy
_atom_site_site_symmetry_order
_atom_site_calc_flag
_atom_site_refinement_flags_posn
_atom_site_refinement_flags_adp
_atom_site_refinement_flags_occupancy
_atom_site_disorder_assembly
_atom_site_disorder_group
Ir1 Ir 0.62069(2) 0.36697(2) 0.25668(2) 0.01847(4) Uani 1 1 d . . . . .
F1 F 0.3582(2) 0.47329(11) -0.02756(13) 0.0501(6) Uani 1 1 d . . . . .
F2 F 0.2635(2) 0.52595(12) 0.23967(15) 0.0595(7) Uani 1 1 d . . . . .
F3 F 0.3687(2) 0.14964(11) 0.17994(16) 0.0587(7) Uani 1 1 d . . . . .
F4 F 0.40246(18) 0.24268(11) 0.46043(14) 0.0468(6) Uani 1 1 d . . . . .
N1 N 0.8286(2) 0.28146(12) 0.34542(16) 0.0219(6) Uani 1 1 d . . . . .
H1 H 0.900465 0.275476 0.350739 0.026 Uiso 1 1 calc R U . . .
N2 N 0.8641(2) 0.37610(12) 0.28329(17) 0.0200(6) Uani 1 1 d . . . . .
N3 N 0.7196(2) 0.44579(13) 0.23818(17) 0.0203(6) Uani 1 1 d D . . . .
N4 N 0.6070(2) 0.34705(12) 0.12471(16) 0.0189(6) Uani 1 1 d . . . . .
N5 N 0.6111(2) 0.38648(13) 0.38405(16) 0.0235(6) Uani 1 1 d . . . . .
C1 C 0.9834(3) 0.36557(15) 0.3122(2) 0.0209(7) Uani 1 1 d . . . . .
C2 C 0.7841(3) 0.33311(15) 0.30163(18) 0.0192(7) Uani 1 1 d . . . . .
C3 C 0.8245(3) 0.43698(15) 0.25080(19) 0.0203(7) Uani 1 1 d . . . . .
C4 C 0.9029(3) 0.48795(16) 0.2329(2) 0.0262(8) Uani 1 1 d . . . . .
H4A H 0.977158 0.481183 0.273517 0.031 Uiso 1 1 calc R U . . .
H4B H 0.875539 0.530961 0.246196 0.031 Uiso 1 1 calc R U . . .
C5 C 0.9151(4) 0.4877(2) 0.1372(2) 0.0447(11) Uani 1 1 d . . . . .
H5A H 0.957356 0.448757 0.127587 0.054 Uiso 1 1 calc R U . . .
H5B H 0.840167 0.485235 0.096169 0.054 Uiso 1 1 calc R U . . .
C6 C 0.9746(4) 0.5475(2) 0.1155(3) 0.0580(13) Uani 1 1 d . . . . .
H6A H 0.976413 0.546565 0.052575 0.087 Uiso 1 1 calc R U . . .
H6B H 1.050991 0.548267 0.152563 0.087 Uiso 1 1 calc R U . . .
H6C H 0.934754 0.586267 0.127236 0.087 Uiso 1 1 calc R U . . .
C7 C 0.7709(3) 0.23306(16) 0.3861(2) 0.0238(7) Uani 1 1 d . . . . .
H7A H 0.798816 0.189440 0.376274 0.029 Uiso 1 1 calc R U . . .
H7B H 0.690048 0.234472 0.357607 0.029 Uiso 1 1 calc R U . . .
C8 C 0.7890(3) 0.24516(18) 0.4852(2) 0.0327(9) Uani 1 1 d . . . . .
H8A H 0.763239 0.289342 0.494913 0.039 Uiso 1 1 calc R U . . .
H8B H 0.869683 0.242548 0.513794 0.039 Uiso 1 1 calc R U . . .
C9 C 0.7265(4) 0.1962(2) 0.5285(3) 0.0480(11) Uani 1 1 d . . . . .
H9A H 0.646022 0.201499 0.504261 0.072 Uiso 1 1 calc R U . . .
H9B H 0.744433 0.203402 0.592917 0.072 Uiso 1 1 calc R U . . .
H9C H 0.748659 0.152339 0.516100 0.072 Uiso 1 1 calc R U . . .
C12 C 1.0409(3) 0.33786(16) 0.2546(2) 0.0266(8) Uani 1 1 d . . . . .
C13 C 1.1567(3) 0.33389(19) 0.2846(3) 0.0363(9) Uani 1 1 d . . . . .
H13 H 1.198887 0.314906 0.247396 0.044 Uiso 1 1 calc R U . . .
C14 C 1.2111(3) 0.35703(18) 0.3674(3) 0.0377(10) Uani 1 1 d . . . . .
H14 H 1.290184 0.355647 0.385093 0.045 Uiso 1 1 calc R U . . .
C15 C 1.1522(3) 0.38195(17) 0.4242(2) 0.0367(10) Uani 1 1 d . . . . .
H15 H 1.190900 0.396182 0.481670 0.044 Uiso 1 1 calc R U . . .
C16 C 1.0368(3) 0.38667(16) 0.3989(2) 0.0276(8) Uani 1 1 d . . . . .
C17 C 0.9822(3) 0.31237(17) 0.1641(2) 0.0336(9) Uani 1 1 d . . . . .
H17A H 0.956265 0.268131 0.170067 0.050 Uiso 1 1 calc R U . . .
H17B H 1.033963 0.312340 0.125142 0.050 Uiso 1 1 calc R U . . .
H17C H 0.918122 0.340084 0.138470 0.050 Uiso 1 1 calc R U . . .
C18 C 0.9708(3) 0.4146(2) 0.4609(2) 0.0398(10) Uani 1 1 d . . . . .
H18A H 0.935663 0.455203 0.436201 0.060 Uiso 1 1 calc R U . . .
H18B H 1.021060 0.422861 0.519265 0.060 Uiso 1 1 calc R U . . .
H18C H 0.913141 0.383683 0.467487 0.060 Uiso 1 1 calc R U . . .
C21 C 0.6689(3) 0.30310(16) 0.0948(2) 0.0256(8) Uani 1 1 d . . . . .
H21 H 0.720650 0.278117 0.137036 0.031 Uiso 1 1 calc R U . . .
C22 C 0.6612(3) 0.29229(17) 0.0054(2) 0.0313(9) Uani 1 1 d . . . . .
H22 H 0.706013 0.260389 -0.013370 0.038 Uiso 1 1 calc R U . . .
C23 C 0.5864(3) 0.32923(18) -0.0561(2) 0.0326(9) Uani 1 1 d . . . . .
H23 H 0.580621 0.323977 -0.118021 0.039 Uiso 1 1 calc R U . . .
C24 C 0.5201(3) 0.37384(17) -0.0263(2) 0.0286(8) Uani 1 1 d . . . . .
H24 H 0.467598 0.398792 -0.068073 0.034 Uiso 1 1 calc R U . . .
C25 C 0.5298(3) 0.38239(15) 0.0640(2) 0.0218(8) Uani 1 1 d . . . . .
C31 C 0.4792(3) 0.41820(15) 0.2004(2) 0.0223(7) Uani 1 1 d . . . . .
C32 C 0.4600(3) 0.42343(16) 0.1066(2) 0.0236(8) Uani 1 1 d . . . . .
C33 C 0.3765(3) 0.46517(18) 0.0629(2) 0.0340(9) Uani 1 1 d . . . . .
C34 C 0.3101(3) 0.49989(18) 0.1046(2) 0.0406(10) Uani 1 1 d . . . . .
H34 H 0.253968 0.528226 0.072715 0.049 Uiso 1 1 calc R U . . .
C35 C 0.3282(3) 0.49186(19) 0.1953(3) 0.0387(10) Uani 1 1 d . . . . .
C36 C 0.4110(3) 0.45269(17) 0.2440(2) 0.0304(9) Uani 1 1 d . . . . .
H36 H 0.421599 0.449201 0.306619 0.036 Uiso 1 1 calc R U . . .
C41 C 0.6619(3) 0.43714(18) 0.4320(2) 0.0306(8) Uani 1 1 d . . . . .
H41 H 0.704760 0.465768 0.405568 0.037 Uiso 1 1 calc R U . . .
C42 C 0.6542(3) 0.4491(2) 0.5179(2) 0.0415(10) Uani 1 1 d . . . . .
H42 H 0.691374 0.485133 0.550125 0.050 Uiso 1 1 calc R U . . .
C43 C 0.5914(4) 0.4077(2) 0.5563(2) 0.0464(11) Uani 1 1 d . . . . .
H43 H 0.585730 0.414593 0.615697 0.056 Uiso 1 1 calc R U . . .
C44 C 0.5372(3) 0.35637(19) 0.5079(2) 0.0371(9) Uani 1 1 d . . . . .
H44 H 0.492922 0.328181 0.533627 0.044 Uiso 1 1 calc R U . . .
C45 C 0.5471(3) 0.34552(17) 0.4207(2) 0.0253(8) Uani 1 1 d . . . . .
C51 C 0.5247(3) 0.29232(16) 0.2772(2) 0.0225(7) Uani 1 1 d . . . . .
C52 C 0.4969(3) 0.29287(16) 0.3609(2) 0.0254(8) Uani 1 1 d . . . . .
C53 C 0.4285(3) 0.24435(19) 0.3801(2) 0.0328(9) Uani 1 1 d . . . . .
C54 C 0.3828(3) 0.19656(18) 0.3203(3) 0.0396(10) Uani 1 1 d . . . . .
H54 H 0.333968 0.164704 0.333910 0.048 Uiso 1 1 calc R U . . .
C55 C 0.4117(3) 0.19744(18) 0.2401(3) 0.0370(10) Uani 1 1 d . . . . .
C56 C 0.4807(3) 0.24298(16) 0.2167(2) 0.0287(8) Uani 1 1 d . . . . .
H56 H 0.498239 0.241043 0.160276 0.034 Uiso 1 1 calc R U . . .
P1C P 0.67267(8) 0.62267(4) 0.30542(5) 0.0266(2) Uani 1 1 d . . . . .
F1C F 0.67977(18) 0.58805(9) 0.21334(11) 0.0370(5) Uani 1 1 d . . . . .
F2C F 0.76345(18) 0.57213(9) 0.35956(12) 0.0390(5) Uani 1 1 d . . . . .
F3C F 0.77164(18) 0.66994(10) 0.29739(13) 0.0399(5) Uani 1 1 d . . . . .
F4C F 0.58372(18) 0.67254(10) 0.24962(13) 0.0420(6) Uani 1 1 d . . . . .
F5C F 0.5765(2) 0.57384(11) 0.31338(15) 0.0563(7) Uani 1 1 d . . . . .
F6C F 0.66546(18) 0.65725(10) 0.39623(12) 0.0405(6) Uani 1 1 d . . . . .
H3 H 0.698(2) 0.4852(9) 0.2249(16) 0.001(7) Uiso 1 1 d D . . . .

loop_
_atom_site_aniso_label
_atom_site_aniso_U_11
_atom_site_aniso_U_22
_atom_site_aniso_U_33
_atom_site_aniso_U_23
_atom_site_aniso_U_13
_atom_site_aniso_U_12
Ir1 0.01600(7) 0.02045(7) 0.01830(6) 0.00012(5) 0.00280(4) 0.00078(6)
F1 0.0544(16) 0.0589(16) 0.0305(11) 0.0087(10) -0.0023(11) 0.0282(13)
F2 0.0438(15) 0.0790(19) 0.0509(14) -0.0168(13) 0.0019(12) 0.0384(14)
F3 0.0648(18) 0.0414(15) 0.0644(16) -0.0061(12) 0.0048(14) -0.0303(13)
F4 0.0417(14) 0.0533(15) 0.0532(14) 0.0181(11) 0.0267(11) -0.0006(12)
N1 0.0194(15) 0.0239(16) 0.0228(13) 0.0017(11) 0.0056(12) 0.0025(12)
N2 0.0142(14) 0.0208(16) 0.0233(13) 0.0007(11) 0.0013(11) 0.0032(12)
N3 0.0209(16) 0.0146(16) 0.0246(14) 0.0015(11) 0.0039(12) 0.0031(12)
N4 0.0172(15) 0.0196(15) 0.0197(13) -0.0007(10) 0.0041(11) -0.0013(11)
N5 0.0222(16) 0.0264(17) 0.0213(13) 0.0018(11) 0.0042(12) 0.0090(13)
C1 0.0136(16) 0.0214(18) 0.0256(15) 0.0042(14) 0.0008(13) 0.0002(15)
C2 0.0195(18) 0.0229(19) 0.0137(14) -0.0036(13) 0.0013(13) -0.0010(15)
C3 0.0224(19) 0.0182(18) 0.0185(15) -0.0023(12) 0.0016(13) 0.0013(15)
C4 0.022(2) 0.0205(19) 0.0353(19) 0.0036(14) 0.0050(15) -0.0006(15)
C5 0.047(3) 0.051(3) 0.038(2) 0.0077(19) 0.012(2) -0.017(2)
C6 0.053(3) 0.058(3) 0.066(3) 0.025(2) 0.020(2) -0.013(2)
C7 0.0219(19) 0.0242(19) 0.0266(17) 0.0029(14) 0.0080(14) 0.0020(15)
C8 0.032(2) 0.039(2) 0.0257(18) 0.0045(16) 0.0064(16) 0.0049(18)
C9 0.045(3) 0.066(3) 0.036(2) 0.016(2) 0.015(2) 0.007(2)
C12 0.031(2) 0.0211(19) 0.0301(18) 0.0024(14) 0.0111(16) 0.0000(16)
C13 0.023(2) 0.043(2) 0.046(2) 0.0024(18) 0.0151(17) 0.0081(18)
C14 0.018(2) 0.041(3) 0.050(2) 0.0071(19) 0.0009(17) -0.0004(17)
C15 0.029(2) 0.040(3) 0.034(2) 0.0008(16) -0.0066(17) -0.0003(18)
C16 0.027(2) 0.026(2) 0.0274(17) -0.0017(14) 0.0013(15) -0.0003(15)
C17 0.036(2) 0.035(2) 0.0327(19) -0.0084(16) 0.0138(17) 0.0002(18)
C18 0.036(2) 0.053(3) 0.0291(19) -0.0157(17) 0.0040(17) -0.004(2)
C21 0.0214(19) 0.024(2) 0.0287(18) -0.0014(14) 0.0019(15) 0.0002(15)
C22 0.031(2) 0.032(2) 0.0298(18) -0.0069(15) 0.0054(16) 0.0016(17)
C23 0.030(2) 0.046(2) 0.0220(17) -0.0049(16) 0.0058(15) -0.0032(18)
C24 0.0243(19) 0.035(2) 0.0225(16) -0.0001(15) -0.0011(14) 0.0009(17)
C25 0.0211(18) 0.0185(19) 0.0240(16) 0.0023(12) 0.0015(14) -0.0037(14)
C31 0.0189(18) 0.0218(19) 0.0248(16) -0.0027(13) 0.0023(14) -0.0043(14)
C32 0.0186(18) 0.0219(19) 0.0277(17) 0.0012(14) 0.0004(14) -0.0009(15)
C33 0.033(2) 0.034(2) 0.0283(18) 0.0028(15) -0.0047(16) 0.0103(18)
C34 0.034(2) 0.041(2) 0.041(2) -0.0013(17) -0.0047(18) 0.0179(19)
C35 0.028(2) 0.044(3) 0.043(2) -0.0128(18) 0.0060(18) 0.0106(19)
C36 0.025(2) 0.035(2) 0.0302(18) -0.0033(15) 0.0039(16) 0.0083(17)
C41 0.027(2) 0.038(2) 0.0266(18) -0.0060(15) 0.0071(15) 0.0016(17)
C42 0.044(3) 0.050(3) 0.033(2) -0.0162(18) 0.0139(19) -0.003(2)
C43 0.052(3) 0.067(3) 0.0253(19) -0.0065(19) 0.0184(19) 0.001(2)
C44 0.037(2) 0.048(3) 0.0319(19) 0.0045(17) 0.0183(17) 0.0036(19)
C45 0.0173(18) 0.033(2) 0.0268(17) 0.0075(14) 0.0079(14) 0.0090(15)
C51 0.0131(17) 0.0244(19) 0.0278(17) 0.0047(14) 0.0005(14) 0.0047(14)
C52 0.0160(18) 0.030(2) 0.0292(18) 0.0091(15) 0.0037(14) 0.0048(15)
C53 0.021(2) 0.041(2) 0.038(2) 0.0164(18) 0.0106(16) 0.0107(17)
C54 0.029(2) 0.032(2) 0.057(3) 0.0145(19) 0.0091(19) -0.0058(18)
C55 0.030(2) 0.030(2) 0.046(2) 0.0035(17) -0.0016(19) -0.0080(17)
C56 0.027(2) 0.027(2) 0.0300(18) 0.0059(15) 0.0027(16) -0.0021(16)
P1C 0.0330(6) 0.0247(5) 0.0206(4) -0.0004(3) 0.0034(4) 0.0008(4)
F1C 0.0566(15) 0.0296(12) 0.0217(10) -0.0038(8) 0.0033(10) 0.0060(11)
F2C 0.0514(15) 0.0357(13) 0.0244(10) 0.0018(8) -0.0017(10) 0.0131(11)
F3C 0.0409(14) 0.0371(13) 0.0403(12) -0.0026(10) 0.0070(10) -0.0127(11)
F4C 0.0412(14) 0.0420(14) 0.0371(12) -0.0004(9) -0.0018(10) 0.0161(11)
F5C 0.0521(16) 0.0593(17) 0.0580(15) 0.0054(12) 0.0144(13) -0.0216(13)
F6C 0.0486(15) 0.0479(14) 0.0251(10) -0.0051(9) 0.0089(10) 0.0125(11)

loop_
_atom_type_symbol
_atom_type_description
_atom_type_scat_dispersion_real
_atom_type_scat_dispersion_imag
_atom_type_scat_source
C C 0.0033 0.0016 'International Tables Vol C Tables 4.2.6.8 and 6.1.1.4'
H H 0.0000 0.0000 'International Tables Vol C Tables 4.2.6.8 and 6.1.1.4'
N N 0.0061 0.0033 'International Tables Vol C Tables 4.2.6.8 and 6.1.1.4'
F F 0.0171 0.0103 'International Tables Vol C Tables 4.2.6.8 and 6.1.1.4'
P P 0.1023 0.0942 'International Tables Vol C Tables 4.2.6.8 and 6.1.1.4'
Ir Ir -1.4442 7.9887 'International Tables Vol C Tables 4.2.6.8 and 6.1.1.4'

loop_
_geom_angle_atom_site_label_1
_geom_angle_atom_site_label_2
_geom_angle_atom_site_label_3
_geom_angle
_geom_angle_site_symmetry_1
_geom_angle_site_symmetry_3
_geom_angle_publ_flag
N4 Ir1 N3 86.03(10) . . ?
N4 Ir1 C2 96.08(11) . . ?
N5 Ir1 N3 98.60(11) . . ?
N5 Ir1 N4 172.20(10) . . ?
N5 Ir1 C2 91.15(11) . . ?
N5 Ir1 C31 93.83(11) . . ?
C2 Ir1 N3 75.99(12) . . ?
C31 Ir1 N3 90.35(12) . . ?
C31 Ir1 N4 79.80(12) . . ?
C31 Ir1 C2 166.03(13) . . ?
C51 Ir1 N3 178.54(12) . . ?
C51 Ir1 N4 95.32(12) . . ?
C51 Ir1 N5 80.00(12) . . ?
C51 Ir1 C2 104.40(12) . . ?
C51 Ir1 C31 89.32(12) . . ?
C2 N1 H1 116.8 . . ?
C2 N1 C7 126.4(3) . . ?
C7 N1 H1 116.8 . . ?
C2 N2 C1 123.6(2) . . ?
C3 N2 C1 119.2(3) . . ?
C3 N2 C2 116.0(3) . . ?
Ir1 N3 H3 127.7(19) . . ?
C3 N3 Ir1 118.2(2) . . ?
C3 N3 H3 114.1(19) . . ?
C21 N4 Ir1 124.3(2) . . ?
C21 N4 C25 118.8(3) . . ?
C25 N4 Ir1 116.8(2) . . ?
C41 N5 Ir1 123.9(2) . . ?
C41 N5 C45 119.3(3) . . ?
C45 N5 Ir1 116.8(2) . . ?
C12 C1 N2 120.1(3) . . ?
C12 C1 C16 122.8(3) . . ?
C16 C1 N2 117.0(3) . . ?
N1 C2 Ir1 134.1(2) . . ?
N1 C2 N2 112.9(3) . . ?
N2 C2 Ir1 113.0(2) . . ?
N2 C3 C4 120.8(3) . . ?
N3 C3 N2 116.0(3) . . ?
N3 C3 C4 123.2(3) . . ?
C3 C4 H4A 108.9 . . ?
C3 C4 H4B 108.9 . . ?
C3 C4 C5 113.4(3) . . ?
H4A C4 H4B 107.7 . . ?
C5 C4 H4A 108.9 . . ?
C5 C4 H4B 108.9 . . ?
C4 C5 H5A 109.1 . . ?
C4 C5 H5B 109.1 . . ?
H5A C5 H5B 107.9 . . ?
C6 C5 C4 112.3(3) . . ?
C6 C5 H5A 109.1 . . ?
C6 C5 H5B 109.1 . . ?
C5 C6 H6A 109.5 . . ?
C5 C6 H6B 109.5 . . ?
C5 C6 H6C 109.5 . . ?
H6A C6 H6B 109.5 . . ?
H6A C6 H6C 109.5 . . ?
H6B C6 H6C 109.5 . . ?
N1 C7 H7A 109.5 . . ?
N1 C7 H7B 109.5 . . ?
N1 C7 C8 110.8(3) . . ?
H7A C7 H7B 108.1 . . ?
C8 C7 H7A 109.5 . . ?
C8 C7 H7B 109.5 . . ?
C7 C8 H8A 109.3 . . ?
C7 C8 H8B 109.3 . . ?
C7 C8 C9 111.6(3) . . ?
H8A C8 H8B 108.0 . . ?
C9 C8 H8A 109.3 . . ?
C9 C8 H8B 109.3 . . ?
C8 C9 H9A 109.5 . . ?
C8 C9 H9B 109.5 . . ?
C8 C9 H9C 109.5 . . ?
H9A C9 H9B 109.5 . . ?
H9A C9 H9C 109.5 . . ?
H9B C9 H9C 109.5 . . ?
C1 C12 C13 116.8(3) . . ?
C1 C12 C17 122.3(3) . . ?
C13 C12 C17 120.9(3) . . ?
C12 C13 H13 119.4 . . ?
C14 C13 C12 121.3(4) . . ?
C14 C13 H13 119.4 . . ?
C13 C14 H14 119.6 . . ?
C15 C14 C13 120.8(4) . . ?
C15 C14 H14 119.6 . . ?
C14 C15 H15 119.6 . . ?
C14 C15 C16 120.8(3) . . ?
C16 C15 H15 119.6 . . ?
C1 C16 C18 121.3(3) . . ?
C15 C16 C1 117.4(3) . . ?
C15 C16 C18 121.3(3) . . ?
C12 C17 H17A 109.5 . . ?
C12 C17 H17B 109.5 . . ?
C12 C17 H17C 109.5 . . ?
H17A C17 H17B 109.5 . . ?
H17A C17 H17C 109.5 . . ?
H17B C17 H17C 109.5 . . ?
C16 C18 H18A 109.5 . . ?
C16 C18 H18B 109.5 . . ?
C16 C18 H18C 109.5 . . ?
H18A C18 H18B 109.5 . . ?
H18A C18 H18C 109.5 . . ?
H18B C18 H18C 109.5 . . ?
N4 C21 H21 118.4 . . ?
N4 C21 C22 123.3(3) . . ?
C22 C21 H21 118.4 . . ?
C21 C22 H22 120.9 . . ?
C21 C22 C23 118.2(3) . . ?
C23 C22 H22 120.9 . . ?
C22 C23 H23 120.4 . . ?
C24 C23 C22 119.2(3) . . ?
C24 C23 H23 120.4 . . ?
C23 C24 H24 119.8 . . ?
C23 C24 C25 120.5(3) . . ?
C25 C24 H24 119.8 . . ?
N4 C25 C24 119.9(3) . . ?
N4 C25 C32 112.5(3) . . ?
C24 C25 C32 127.4(3) . . ?
C32 C31 Ir1 112.9(2) . . ?
C36 C31 Ir1 127.7(2) . . ?
C36 C31 C32 119.0(3) . . ?
C31 C32 C25 116.3(3) . . ?
C33 C32 C25 125.8(3) . . ?
C33 C32 C31 117.8(3) . . ?
F1 C33 C32 119.5(3) . . ?
C34 C33 F1 116.6(3) . . ?
C34 C33 C32 123.9(3) . . ?
C33 C34 H34 121.6 . . ?
C33 C34 C35 116.8(3) . . ?
C35 C34 H34 121.6 . . ?
F2 C35 C34 118.6(3) . . ?
F2 C35 C36 118.4(3) . . ?
C36 C35 C34 123.1(4) . . ?
C31 C36 H36 120.3 . . ?
C35 C36 C31 119.4(3) . . ?
C35 C36 H36 120.3 . . ?
N5 C41 H41 118.6 . . ?
N5 C41 C42 122.7(4) . . ?
C42 C41 H41 118.6 . . ?
C41 C42 H42 120.7 . . ?
C41 C42 C43 118.7(4) . . ?
C43 C42 H42 120.7 . . ?
C42 C43 H43 120.2 . . ?
C44 C43 C42 119.6(4) . . ?
C44 C43 H43 120.2 . . ?
C43 C44 H44 119.9 . . ?
C43 C44 C45 120.3(4) . . ?
C45 C44 H44 119.9 . . ?
N5 C45 C44 119.5(3) . . ?
N5 C45 C52 113.3(3) . . ?
C44 C45 C52 127.2(3) . . ?
C52 C51 Ir1 114.7(2) . . ?
C56 C51 Ir1 126.8(3) . . ?
C56 C51 C52 118.4(3) . . ?
C51 C52 C45 115.1(3) . . ?
C53 C52 C45 126.0(3) . . ?
C53 C52 C51 118.9(3) . . ?
F4 C53 C52 120.3(3) . . ?
F4 C53 C54 116.6(3) . . ?
C54 C53 C52 123.1(4) . . ?
C53 C54 H54 121.8 . . ?
C55 C54 C53 116.4(4) . . ?
C55 C54 H54 121.8 . . ?
F3 C55 C56 118.4(4) . . ?
C54 C55 F3 117.5(3) . . ?
C54 C55 C56 124.1(4) . . ?
C51 C56 H56 120.5 . . ?
C55 C56 C51 119.1(3) . . ?
C55 C56 H56 120.5 . . ?
F2C P1C F1C 89.63(11) . . ?
F3C P1C F1C 89.82(12) . . ?
F3C P1C F2C 89.25(12) . . ?
F3C P1C F4C 90.18(12) . . ?
F3C P1C F6C 90.05(12) . . ?
F4C P1C F1C 89.11(11) . . ?
F4C P1C F2C 178.62(12) . . ?
F5C P1C F1C 89.29(13) . . ?
F5C P1C F2C 89.30(13) . . ?
F5C P1C F3C 178.30(14) . . ?
F5C P1C F4C 91.25(13) . . ?
F5C P1C F6C 90.84(13) . . ?
F6C P1C F1C 179.70(13) . . ?
F6C P1C F2C 90.63(11) . . ?
F6C P1C F4C 90.62(11) . . ?

loop_
_geom_bond_atom_site_label_1
_geom_bond_atom_site_label_2
_geom_bond_distance
_geom_bond_site_symmetry_2
_geom_bond_publ_flag
Ir1 N3 2.096(3) . ?
Ir1 N4 2.052(2) . ?
Ir1 N5 2.044(3) . ?
Ir1 C2 2.091(3) . ?
Ir1 C31 2.050(3) . ?
Ir1 C51 2.017(3) . ?
F1 C33 1.375(4) . ?
F2 C35 1.368(4) . ?
F3 C55 1.374(4) . ?
F4 C53 1.358(4) . ?
N1 H1 0.8800 . ?
N1 C2 1.312(4) . ?
N1 C7 1.457(4) . ?
N2 C1 1.449(4) . ?
N2 C2 1.408(4) . ?
N2 C3 1.399(4) . ?
N3 C3 1.276(4) . ?
N3 H3 0.865(16) . ?
N4 C21 1.340(4) . ?
N4 C25 1.377(4) . ?
N5 C41 1.348(4) . ?
N5 C45 1.371(4) . ?
C1 C12 1.390(5) . ?
C1 C16 1.414(4) . ?
C3 C4 1.501(5) . ?
C4 H4A 0.9900 . ?
C4 H4B 0.9900 . ?
C4 C5 1.525(5) . ?
C5 H5A 0.9900 . ?
C5 H5B 0.9900 . ?
C5 C6 1.516(5) . ?
C6 H6A 0.9800 . ?
C6 H6B 0.9800 . ?
C6 H6C 0.9800 . ?
C7 H7A 0.9900 . ?
C7 H7B 0.9900 . ?
C7 C8 1.518(4) . ?
C8 H8A 0.9900 . ?
C8 H8B 0.9900 . ?
C8 C9 1.522(5) . ?
C9 H9A 0.9800 . ?
C9 H9B 0.9800 . ?
C9 H9C 0.9800 . ?
C12 C13 1.396(5) . ?
C12 C17 1.509(4) . ?
C13 H13 0.9500 . ?
C13 C14 1.382(5) . ?
C14 H14 0.9500 . ?
C14 C15 1.369(5) . ?
C15 H15 0.9500 . ?
C15 C16 1.388(5) . ?
C16 C18 1.516(5) . ?
C17 H17A 0.9800 . ?
C17 H17B 0.9800 . ?
C17 H17C 0.9800 . ?
C18 H18A 0.9800 . ?
C18 H18B 0.9800 . ?
C18 H18C 0.9800 . ?
C21 H21 0.9500 . ?
C21 C22 1.382(4) . ?
C22 H22 0.9500 . ?
C22 C23 1.386(5) . ?
C23 H23 0.9500 . ?
C23 C24 1.384(5) . ?
C24 H24 0.9500 . ?
C24 C25 1.386(4) . ?
C25 C32 1.473(5) . ?
C31 C32 1.420(4) . ?
C31 C36 1.394(5) . ?
C32 C33 1.389(4) . ?
C33 C34 1.364(5) . ?
C34 H34 0.9500 . ?
C34 C35 1.378(5) . ?
C35 C36 1.378(5) . ?
C36 H36 0.9500 . ?
C41 H41 0.9500 . ?
C41 C42 1.379(5) . ?
C42 H42 0.9500 . ?
C42 C43 1.382(5) . ?
C43 H43 0.9500 . ?
C43 C44 1.376(5) . ?
C44 H44 0.9500 . ?
C44 C45 1.403(5) . ?
C45 C52 1.466(5) . ?
C51 C52 1.419(4) . ?
C51 C56 1.403(4) . ?
C52 C53 1.389(5) . ?
C53 C54 1.378(5) . ?
C54 H54 0.9500 . ?
C54 C55 1.373(5) . ?
C55 C56 1.376(5) . ?
C56 H56 0.9500 . ?
P1C F1C 1.616(2) . ?
P1C F2C 1.612(2) . ?
P1C F3C 1.593(2) . ?
P1C F4C 1.600(2) . ?
P1C F5C 1.586(2) . ?
P1C F6C 1.599(2) . ?

loop_
_geom_torsion_atom_site_label_1
_geom_torsion_atom_site_label_2
_geom_torsion_atom_site_label_3
_geom_torsion_atom_site_label_4
_geom_torsion
_geom_torsion_site_symmetry_1
_geom_torsion_site_symmetry_2
_geom_torsion_site_symmetry_3
_geom_torsion_site_symmetry_4
_geom_torsion_publ_flag
Ir1 N3 C3 N2 -5.2(4) . . . . ?
Ir1 N3 C3 C4 175.1(2) . . . . ?
Ir1 N4 C21 C22 -177.4(3) . . . . ?
Ir1 N4 C25 C24 176.7(2) . . . . ?
Ir1 N4 C25 C32 -7.2(3) . . . . ?
Ir1 N5 C41 C42 -179.9(3) . . . . ?
Ir1 N5 C45 C44 -180.0(2) . . . . ?
Ir1 N5 C45 C52 1.0(4) . . . . ?
Ir1 C31 C32 C25 11.0(4) . . . . ?
Ir1 C31 C32 C33 -170.4(3) . . . . ?
Ir1 C31 C36 C35 170.7(3) . . . . ?
Ir1 C51 C52 C45 -3.0(4) . . . . ?
Ir1 C51 C52 C53 178.2(2) . . . . ?
Ir1 C51 C56 C55 -176.6(3) . . . . ?
F1 C33 C34 C35 180.0(3) . . . . ?
F2 C35 C36 C31 -179.1(3) . . . . ?
F3 C55 C56 C51 179.7(3) . . . . ?
F4 C53 C54 C55 -178.3(3) . . . . ?
N1 C7 C8 C9 178.3(3) . . . . ?
N2 C1 C12 C13 175.1(3) . . . . ?
N2 C1 C12 C17 -5.5(5) . . . . ?
N2 C1 C16 C15 -174.5(3) . . . . ?
N2 C1 C16 C18 4.3(5) . . . . ?
N2 C3 C4 C5 92.6(4) . . . . ?
N3 C3 C4 C5 -87.7(4) . . . . ?
N4 C21 C22 C23 0.6(5) . . . . ?
N4 C25 C32 C31 -2.7(4) . . . . ?
N4 C25 C32 C33 178.8(3) . . . . ?
N5 C41 C42 C43 -0.3(6) . . . . ?
N5 C45 C52 C51 1.3(4) . . . . ?
N5 C45 C52 C53 180.0(3) . . . . ?
C1 N2 C2 Ir1 176.3(2) . . . . ?
C1 N2 C2 N1 -1.9(4) . . . . ?
C1 N2 C3 N3 -170.6(3) . . . . ?
C1 N2 C3 C4 9.2(4) . . . . ?
C1 C12 C13 C14 -0.6(5) . . . . ?
C2 N1 C7 C8 -99.1(4) . . . . ?
C2 N2 C1 C12 96.7(4) . . . . ?
C2 N2 C1 C16 -85.5(4) . . . . ?
C2 N2 C3 N3 -2.6(4) . . . . ?
C2 N2 C3 C4 177.1(3) . . . . ?
C3 N2 C1 C12 -96.3(4) . . . . ?
C3 N2 C1 C16 81.5(4) . . . . ?
C3 N2 C2 Ir1 8.9(3) . . . . ?
C3 N2 C2 N1 -169.3(2) . . . . ?
C3 C4 C5 C6 168.1(3) . . . . ?
C7 N1 C2 Ir1 -7.7(5) . . . . ?
C7 N1 C2 N2 169.9(3) . . . . ?
C12 C1 C16 C15 3.3(5) . . . . ?
C12 C1 C16 C18 -177.9(3) . . . . ?
C12 C13 C14 C15 3.0(6) . . . . ?
C13 C14 C15 C16 -2.3(6) . . . . ?
C14 C15 C16 C1 -0.8(5) . . . . ?
C14 C15 C16 C18 -179.6(4) . . . . ?
C16 C1 C12 C13 -2.6(5) . . . . ?
C16 C1 C12 C17 176.7(3) . . . . ?
C17 C12 C13 C14 -179.9(3) . . . . ?
C21 N4 C25 C24 -2.4(5) . . . . ?
C21 N4 C25 C32 173.8(3) . . . . ?
C21 C22 C23 C24 -2.0(5) . . . . ?
C22 C23 C24 C25 1.2(5) . . . . ?
C23 C24 C25 N4 1.0(5) . . . . ?
C23 C24 C25 C32 -174.5(3) . . . . ?
C24 C25 C32 C31 173.1(3) . . . . ?
C24 C25 C32 C33 -5.4(6) . . . . ?
C25 N4 C21 C22 1.6(5) . . . . ?
C25 C32 C33 F1 -3.8(6) . . . . ?
C25 C32 C33 C34 176.6(4) . . . . ?
C31 C32 C33 F1 177.7(3) . . . . ?
C31 C32 C33 C34 -1.9(6) . . . . ?
C32 C31 C36 C35 -1.2(5) . . . . ?
C32 C33 C34 C35 -0.4(6) . . . . ?
C33 C34 C35 F2 179.9(4) . . . . ?
C33 C34 C35 C36 2.0(6) . . . . ?
C34 C35 C36 C31 -1.2(6) . . . . ?
C36 C31 C32 C25 -176.0(3) . . . . ?
C36 C31 C32 C33 2.7(5) . . . . ?
C41 N5 C45 C44 -1.1(5) . . . . ?
C41 N5 C45 C52 179.9(3) . . . . ?
C41 C42 C43 C44 -0.9(6) . . . . ?
C42 C43 C44 C45 1.1(6) . . . . ?
C43 C44 C45 N5 0.0(5) . . . . ?
C43 C44 C45 C52 178.8(4) . . . . ?
C44 C45 C52 C51 -177.6(3) . . . . ?
C44 C45 C52 C53 1.0(6) . . . . ?
C45 N5 C41 C42 1.4(5) . . . . ?
C45 C52 C53 F4 -0.1(5) . . . . ?
C45 C52 C53 C54 179.2(3) . . . . ?
C51 C52 C53 F4 178.5(3) . . . . ?
C51 C52 C53 C54 -2.2(5) . . . . ?
C52 C51 C56 C55 0.6(5) . . . . ?
C52 C53 C54 C55 2.3(6) . . . . ?
C53 C54 C55 F3 178.9(3) . . . . ?
C53 C54 C55 C56 -1.0(6) . . . . ?
C54 C55 C56 C51 -0.4(6) . . . . ?
C56 C51 C52 C45 179.4(3) . . . . ?
C56 C51 C52 C53 0.7(5) . . . . ?
